data_2236081
loop_
_publ_author_name
'Dilek, Nefise'
'Gunes, Bilal'
'Gup, Ramazan'

_publ_section_title
;
 4-Butoxy-<i>N</i>'-[1-(4-methylphenyl)ethylidene]benzohydrazide
;
_journal_coeditor_code BQ2373
_journal_issue 9
_journal_name_full 'Acta Crystallographica Section E'
_journal_page_first o2763
_journal_paper_doi 10.1107/S1600536812035921
_journal_volume 68
_journal_year 2012
_chemical_formula_iupac 'C20 H24 N2 O2'
_chemical_formula_moiety 'C20 H24 N2 O2'
_chemical_formula_sum 'C20 H24 N2 O2'
_chemical_formula_weight 324.41
_chemical_name_systematic
;
4-butoxy-<i>N</i>'-[1-(4-methylphenyl)ethylidene]benzohydrazide
;
_space_group_IT_number 9
_symmetry_cell_setting monoclinic
_symmetry_space_group_name_Hall 'C -2yc'
_symmetry_space_group_name_H-M 'C 1 c 1'
_atom_sites_solution_hydrogens geom
_atom_sites_solution_primary direct
_atom_sites_solution_secondary difmap
_audit_creation_method SHELXL97
_cell_angle_alpha 90.00
_cell_angle_beta 94.609(2)
_cell_angle_gamma 90.00
_cell_formula_units_Z 4
_cell_length_a 15.0800(4)
_cell_length_b 14.0134(4)
_cell_length_c 8.2419(2)
_cell_measurement_reflns_used 3295
_cell_measurement_temperature 105(2)
_cell_measurement_theta_max 28.17
_cell_measurement_theta_min 2.71
_cell_volume 1736.06(8)
_computing_cell_refinement 'SAINT (Bruker, 2005)'
_computing_data_collection 'APEX2 (Bruker, 2005)'
_computing_data_reduction 'SAINT (Bruker, 2005)'
_computing_molecular_graphics
;
ORTEP (Farrugia, 1997) and PLATON (Spek, 2009)
;
_computing_publication_material 'WINGX (Farrugia, 1999)'
_computing_structure_refinement 'SHELXL97 (Sheldrick, 2008)'
_computing_structure_solution 'SHELXS97 (Sheldrick, 2008)'
_diffrn_ambient_temperature 105(2)
_diffrn_measured_fraction_theta_full 0.993
_diffrn_measured_fraction_theta_max 0.993
_diffrn_measurement_device_type 'Bruker APEXII CCD'
_diffrn_measurement_method '\f and \w'
_diffrn_radiation_monochromator graphite
_diffrn_radiation_source 'sealed tube'
_diffrn_radiation_type MoK\a
_diffrn_radiation_wavelength 0.71073
_diffrn_reflns_av_R_equivalents 0.0262
_diffrn_reflns_av_sigmaI/netI 0.0292
_diffrn_reflns_limit_h_max 14
_diffrn_reflns_limit_h_min -20
_diffrn_reflns_limit_k_max 17
_diffrn_reflns_limit_k_min -18
_diffrn_reflns_limit_l_max 10
_diffrn_reflns_limit_l_min -10
_diffrn_reflns_number 8163
_diffrn_reflns_theta_full 28.35
_diffrn_reflns_theta_max 28.35
_diffrn_reflns_theta_min 1.99
_diffrn_standards_number 0
_exptl_absorpt_coefficient_mu 0.080
_exptl_absorpt_correction_T_max 0.9865
_exptl_absorpt_correction_T_min 0.9701
_exptl_absorpt_correction_type multi-scan
_exptl_absorpt_process_details '(Blessing, 1995)'
_exptl_crystal_colour colourless
_exptl_crystal_density_diffrn 1.241
_exptl_crystal_density_method 'not measured'
_exptl_crystal_description prism
_exptl_crystal_F_000 696
_exptl_crystal_size_max 0.38
_exptl_crystal_size_mid 0.21
_exptl_crystal_size_min 0.17
_refine_diff_density_max 0.383
_refine_diff_density_min -0.203
_refine_ls_extinction_method none
_refine_ls_goodness_of_fit_ref 0.934
_refine_ls_hydrogen_treatment constr
_refine_ls_matrix_type full
_refine_ls_number_parameters 220
_refine_ls_number_reflns 2150
_refine_ls_number_restraints 2
_refine_ls_restrained_S_all 0.934
_refine_ls_R_factor_all 0.0435
_refine_ls_R_factor_gt 0.0389
_refine_ls_shift/su_max 0.000
_refine_ls_shift/su_mean 0.000
_refine_ls_structure_factor_coef Fsqd
_refine_ls_weighting_details 'calc w = 1/[\s^2^(Fo^2^)+(0.0677P)^2^+0.7866P] where P=(Fo^2^+2Fc^2^)/3'
_refine_ls_weighting_scheme calc
_refine_ls_wR_factor_gt 0.0975
_refine_ls_wR_factor_ref 0.1011
_reflns_number_gt 1980
_reflns_number_total 2150
_reflns_threshold_expression I>2\s(I)
_cod_data_source_file bq2373.cif
_cod_data_source_block I
_cod_original_sg_symbol_Hall C-2yc
_cod_original_sg_symbol_H-M C1c1
_cod_database_code 2236081
_cod_database_fobs_code 2236081

loop_
_symmetry_equiv_pos_as_xyz
'x, y, z'
'x, -y, z+1/2'
'x+1/2, y+1/2, z'
'x+1/2, -y+1/2, z+1/2'

loop_
_atom_site_type_symbol
_atom_site_label
_atom_site_fract_x
_atom_site_fract_y
_atom_site_fract_z
_atom_site_U_iso_or_equiv
_atom_site_adp_type
_atom_site_calc_flag
_atom_site_refinement_flags
_atom_site_occupancy
_atom_site_symmetry_multiplicity
O O1 0.37326(10) 0.84731(12) 0.17841(19) 0.0229(4) Uani d . 1 1
O O2 0.09570(11) 0.91173(11) 0.70734(19) 0.0221(3) Uani d . 1 1
N N1 0.02616(12) 0.99195(14) 0.4926(2) 0.0206(4) Uani d . 1 1
H H1 0.0300 1.0165 0.3952 0.025 Uiso calc R 1 1
N N2 -0.04815(12) 1.00759(14) 0.5785(2) 0.0204(4) Uani d . 1 1
C C1 0.47160(18) 0.8908(2) -0.2273(3) 0.0316(6) Uani d . 1 1
H H1A 0.4698 0.8420 -0.3127 0.047 Uiso calc R 1 1
H H1B 0.5106 0.9431 -0.2557 0.047 Uiso calc R 1 1
H H1C 0.4114 0.9154 -0.2174 0.047 Uiso calc R 1 1
C C2 0.50729(16) 0.84699(19) -0.0661(3) 0.0265(5) Uani d . 1 1
H H2A 0.5691 0.8250 -0.0755 0.032 Uiso calc R 1 1
H H2B 0.5089 0.8966 0.0195 0.032 Uiso calc R 1 1
C C3 0.45168(16) 0.76347(18) -0.0149(3) 0.0261(5) Uani d . 1 1
H H3A 0.4450 0.7172 -0.1059 0.031 Uiso calc R 1 1
H H3B 0.4843 0.7310 0.0785 0.031 Uiso calc R 1 1
C C4 0.36010(16) 0.79010(17) 0.0327(3) 0.0236(5) Uani d . 1 1
H H4A 0.3274 0.8269 -0.0555 0.028 Uiso calc R 1 1
H H4B 0.3255 0.7320 0.0540 0.028 Uiso calc R 1 1
C C5 0.30078(15) 0.86690(15) 0.2613(3) 0.0186(4) Uani d . 1 1
C C6 0.31990(15) 0.90727(16) 0.4156(3) 0.0198(4) Uani d . 1 1
H H6 0.3799 0.9204 0.4533 0.024 Uiso calc R 1 1
C C7 0.25217(14) 0.92824(15) 0.5135(3) 0.0192(4) Uani d . 1 1
H H7 0.2658 0.9530 0.6199 0.023 Uiso calc R 1 1
C C8 0.16373(14) 0.91299(15) 0.4559(3) 0.0181(4) Uani d . 1 1
C C9 0.09251(14) 0.93751(15) 0.5645(3) 0.0191(4) Uani d . 1 1
C C10 -0.09609(14) 1.08078(16) 0.5367(3) 0.0190(4) Uani d . 1 1
C C11 -0.17777(14) 1.09221(16) 0.6243(3) 0.0179(4) Uani d . 1 1
C C12 -0.21596(15) 1.01299(16) 0.6959(3) 0.0217(5) Uani d . 1 1
H H12 -0.1916 0.9512 0.6826 0.026 Uiso calc R 1 1
C C13 -0.28925(15) 1.02417(17) 0.7862(3) 0.0230(5) Uani d . 1 1
H H13 -0.3136 0.9700 0.8358 0.028 Uiso calc R 1 1
C C14 -0.32750(15) 1.11314(17) 0.8052(3) 0.0218(5) Uani d . 1 1
C C15 -0.40582(17) 1.1251(2) 0.9068(3) 0.0296(5) Uani d . 1 1
H H15A -0.4605 1.1320 0.8350 0.044 Uiso calc R 1 1
H H15B -0.3971 1.1822 0.9749 0.044 Uiso calc R 1 1
H H15C -0.4107 1.0690 0.9764 0.044 Uiso calc R 1 1
C C16 -0.07349(17) 1.15369(17) 0.4137(3) 0.0257(5) Uani d . 1 1
H H16A -0.0238 1.1930 0.4591 0.039 Uiso calc R 1 1
H H16B -0.1254 1.1944 0.3861 0.039 Uiso calc R 1 1
H H16C -0.0565 1.1214 0.3154 0.039 Uiso calc R 1 1
C C17 -0.29159(15) 1.19105(16) 0.7300(3) 0.0224(5) Uani d . 1 1
H H17 -0.3177 1.2523 0.7398 0.027 Uiso calc R 1 1
C C18 -0.21795(15) 1.18082(16) 0.6403(3) 0.0212(5) Uani d . 1 1
H H18 -0.1947 1.2351 0.5893 0.025 Uiso calc R 1 1
C C19 0.14483(15) 0.87441(15) 0.3012(3) 0.0211(4) Uani d . 1 1
H H19 0.0847 0.8651 0.2608 0.025 Uiso calc R 1 1
C C20 0.21321(15) 0.84930(16) 0.2050(3) 0.0210(5) Uani d . 1 1
H H20 0.1999 0.8204 0.1017 0.025 Uiso calc R 1 1

loop_
_atom_site_aniso_label
_atom_site_aniso_U_11
_atom_site_aniso_U_22
_atom_site_aniso_U_33
_atom_site_aniso_U_12
_atom_site_aniso_U_13
_atom_site_aniso_U_23
O1 0.0193(8) 0.0298(8) 0.0200(8) 0.0002(7) 0.0046(6) -0.0030(7)
O2 0.0206(8) 0.0230(8) 0.0234(8) 0.0035(6) 0.0065(6) 0.0007(7)
N1 0.0184(9) 0.0230(10) 0.0213(9) 0.0036(7) 0.0079(7) 0.0040(7)
N2 0.0155(9) 0.0244(9) 0.0221(9) 0.0012(7) 0.0073(7) 0.0001(8)
C1 0.0303(14) 0.0420(14) 0.0229(12) -0.0006(11) 0.0049(10) 0.0029(11)
C2 0.0195(11) 0.0408(14) 0.0199(11) 0.0031(9) 0.0054(9) -0.0002(10)
C3 0.0264(12) 0.0311(12) 0.0214(10) 0.0085(9) 0.0061(9) -0.0001(10)
C4 0.0249(11) 0.0263(11) 0.0202(10) 0.0001(9) 0.0063(8) -0.0031(9)
C5 0.0186(10) 0.0174(10) 0.0202(10) 0.0021(8) 0.0046(8) 0.0019(8)
C6 0.0170(10) 0.0211(11) 0.0210(11) 0.0005(8) -0.0011(8) 0.0020(8)
C7 0.0200(11) 0.0159(10) 0.0215(11) 0.0030(8) 0.0012(9) -0.0002(8)
C8 0.0173(11) 0.0150(9) 0.0228(11) 0.0021(7) 0.0061(8) 0.0030(8)
C9 0.0169(10) 0.0164(10) 0.0247(11) -0.0017(8) 0.0070(8) -0.0005(8)
C10 0.0187(10) 0.0179(10) 0.0209(10) -0.0005(8) 0.0045(8) -0.0008(8)
C11 0.0161(10) 0.0215(10) 0.0162(10) 0.0014(8) 0.0020(8) -0.0004(9)
C12 0.0207(11) 0.0180(11) 0.0263(11) 0.0029(8) 0.0021(8) 0.0023(9)
C13 0.0186(10) 0.0249(11) 0.0259(11) 0.0003(9) 0.0033(9) 0.0044(9)
C14 0.0171(10) 0.0317(12) 0.0167(10) 0.0012(9) 0.0025(8) -0.0017(9)
C15 0.0213(12) 0.0370(14) 0.0313(13) 0.0036(10) 0.0075(10) -0.0024(11)
C16 0.0295(12) 0.0216(11) 0.0275(12) 0.0023(9) 0.0114(10) 0.0033(9)
C17 0.0203(11) 0.0217(11) 0.0252(11) 0.0045(8) 0.0023(9) -0.0032(9)
C18 0.0232(11) 0.0188(10) 0.0218(11) 0.0006(8) 0.0031(9) 0.0014(9)
C19 0.0152(10) 0.0211(10) 0.0270(11) -0.0007(8) 0.0018(8) 0.0009(9)
C20 0.0214(11) 0.0238(11) 0.0181(10) -0.0002(8) 0.0046(8) -0.0009(9)

loop_
_atom_type_symbol
_atom_type_description
_atom_type_scat_dispersion_real
_atom_type_scat_dispersion_imag
_atom_type_scat_source
C C 0.0033 0.0016 'International Tables Vol C Tables 4.2.6.8 and 6.1.1.4'
H H 0.0000 0.0000 'International Tables Vol C Tables 4.2.6.8 and 6.1.1.4'
N N 0.0061 0.0033 'International Tables Vol C Tables 4.2.6.8 and 6.1.1.4'
O O 0.0106 0.0060 'International Tables Vol C Tables 4.2.6.8 and 6.1.1.4'

loop_
_geom_angle_atom_site_label_1
_geom_angle_atom_site_label_2
_geom_angle_atom_site_label_3
_geom_angle
C5 O1 C4 117.82(17)
C9 N1 N2 117.58(17)
C9 N1 H1 121.2
N2 N1 H1 121.2
C10 N2 N1 116.62(18)
C2 C1 H1A 109.5
C2 C1 H1B 109.5
H1A C1 H1B 109.5
C2 C1 H1C 109.5
H1A C1 H1C 109.5
H1B C1 H1C 109.5
C3 C2 C1 112.9(2)
C3 C2 H2A 109.0
C1 C2 H2A 109.0
C3 C2 H2B 109.0
C1 C2 H2B 109.0
H2A C2 H2B 107.8
C4 C3 C2 114.7(2)
C4 C3 H3A 108.6
C2 C3 H3A 108.6
C4 C3 H3B 108.6
C2 C3 H3B 108.6
H3A C3 H3B 107.6
O1 C4 C3 106.59(19)
O1 C4 H4A 110.4
C3 C4 H4A 110.4
O1 C4 H4B 110.4
C3 C4 H4B 110.4
H4A C4 H4B 108.6
O1 C5 C20 125.24(19)
O1 C5 C6 114.95(19)
C20 C5 C6 119.81(19)
C7 C6 C5 120.5(2)
C7 C6 H6 119.7
C5 C6 H6 119.7
C6 C7 C8 120.0(2)
C6 C7 H7 120.0
C8 C7 H7 120.0
C19 C8 C7 119.36(19)
C19 C8 C9 122.27(19)
C7 C8 C9 118.4(2)
O2 C9 N1 123.69(19)
O2 C9 C8 122.15(19)
N1 C9 C8 114.14(19)
N2 C10 C11 115.23(19)
N2 C10 C16 124.9(2)
C11 C10 C16 119.86(19)
C18 C11 C12 118.0(2)
C18 C11 C10 121.8(2)
C12 C11 C10 120.24(19)
C13 C12 C11 120.5(2)
C13 C12 H12 119.8
C11 C12 H12 119.8
C14 C13 C12 121.2(2)
C14 C13 H13 119.4
C12 C13 H13 119.4
C17 C14 C13 118.4(2)
C17 C14 C15 120.7(2)
C13 C14 C15 120.9(2)
C14 C15 H15A 109.5
C14 C15 H15B 109.5
H15A C15 H15B 109.5
C14 C15 H15C 109.5
H15A C15 H15C 109.5
H15B C15 H15C 109.5
C10 C16 H16A 109.5
C10 C16 H16B 109.5
H16A C16 H16B 109.5
C10 C16 H16C 109.5
H16A C16 H16C 109.5
H16B C16 H16C 109.5
C14 C17 C18 120.9(2)
C14 C17 H17 119.5
C18 C17 H17 119.5
C17 C18 C11 121.0(2)
C17 C18 H18 119.5
C11 C18 H18 119.5
C8 C19 C20 120.8(2)
C8 C19 H19 119.6
C20 C19 H19 119.6
C5 C20 C19 119.5(2)
C5 C20 H20 120.3
C19 C20 H20 120.3

loop_
_geom_bond_atom_site_label_1
_geom_bond_atom_site_label_2
_geom_bond_distance
O1 C5 1.363(3)
O1 C4 1.444(3)
O2 C9 1.229(3)
N1 C9 1.356(3)
N1 N2 1.390(2)
N1 H1 0.8800
N2 C10 1.286(3)
C1 C2 1.522(3)
C1 H1A 0.9800
C1 H1B 0.9800
C1 H1C 0.9800
C2 C3 1.519(4)
C2 H2A 0.9900
C2 H2B 0.9900
C3 C4 1.512(3)
C3 H3A 0.9900
C3 H3B 0.9900
C4 H4A 0.9900
C4 H4B 0.9900
C5 C20 1.386(3)
C5 C6 1.400(3)
C6 C7 1.383(3)
C6 H6 0.9500
C7 C8 1.396(3)
C7 H7 0.9500
C8 C19 1.393(3)
C8 C9 1.492(3)
C10 C11 1.485(3)
C10 C16 1.498(3)
C11 C18 1.393(3)
C11 C12 1.403(3)
C12 C13 1.390(3)
C12 H12 0.9500
C13 C14 1.388(3)
C13 H13 0.9500
C14 C17 1.387(3)
C14 C15 1.511(3)
C15 H15A 0.9800
C15 H15B 0.9800
C15 H15C 0.9800
C16 H16A 0.9800
C16 H16B 0.9800
C16 H16C 0.9800
C17 C18 1.390(3)
C17 H17 0.9500
C18 H18 0.9500
C19 C20 1.396(3)
C19 H19 0.9500
C20 H20 0.9500

loop_
_geom_hbond_atom_site_label_D
_geom_hbond_atom_site_label_H
_geom_hbond_atom_site_label_A
_geom_hbond_site_symmetry_A
_geom_hbond_distance_DH
_geom_hbond_distance_HA
_geom_hbond_distance_DA
_geom_hbond_angle_DHA
N1 H1 O2 2_574 0.88 2.15 2.975(2) 155
C16 H16C O2 2_574 0.98 2.57 3.307(3) 131
C17 H17 O2 3_455 0.95 2.59 3.527(3) 168

loop_
_geom_torsion_atom_site_label_1
_geom_torsion_atom_site_label_2
_geom_torsion_atom_site_label_3
_geom_torsion_atom_site_label_4
_geom_torsion
C9 N1 N2 C10 158.6(2)
C1 C2 C3 C4 -68.9(3)
C5 O1 C4 C3 -169.15(18)
C2 C3 C4 O1 -65.7(3)
C4 O1 C5 C20 -10.6(3)
C4 O1 C5 C6 168.89(18)
O1 C5 C6 C7 -178.39(19)
C20 C5 C6 C7 1.1(3)
C5 C6 C7 C8 -2.8(3)
C6 C7 C8 C19 1.6(3)
C6 C7 C8 C9 -179.34(19)
N2 N1 C9 O2 -9.6(3)
N2 N1 C9 C8 171.93(18)
C19 C8 C9 O2 130.8(2)
C7 C8 C9 O2 -48.2(3)
C19 C8 C9 N1 -50.6(3)
C7 C8 C9 N1 130.3(2)
N1 N2 C10 C11 176.57(18)
N1 N2 C10 C16 -5.4(3)
N2 C10 C11 C18 155.7(2)
C16 C10 C11 C18 -22.4(3)
N2 C10 C11 C12 -23.3(3)
C16 C10 C11 C12 158.6(2)
C18 C11 C12 C13 -2.9(3)
C10 C11 C12 C13 176.1(2)
C11 C12 C13 C14 1.3(4)
C12 C13 C14 C17 0.8(3)
C12 C13 C14 C15 -178.6(2)
C13 C14 C17 C18 -1.3(3)
C15 C14 C17 C18 178.1(2)
C14 C17 C18 C11 -0.4(3)
C12 C11 C18 C17 2.4(3)
C10 C11 C18 C17 -176.6(2)
C7 C8 C19 C20 1.2(3)
C9 C8 C19 C20 -177.8(2)
O1 C5 C20 C19 -178.9(2)
C6 C5 C20 C19 1.7(3)
C8 C19 C20 C5 -2.9(3)

loop_
_cod_related_entry_id
_cod_related_entry_database
_cod_related_entry_code
1 ChemSpider 30658024
